data_7003456
loop_
_publ_author_name
'Macdonald, Charles L. B.'
'Gorden, John D.'
'Voigt, Andreas'
'Filipponi, Silvia'
'Cowley, Alan H.'

_publ_section_title
;
 Group 13 decamethylmetallocenium cations
;
_journal_issue 9
_journal_name_full 'Dalton Transactions'
_journal_page_first 1161
_journal_page_last 1176
_journal_paper_doi 10.1039/b716220k
_journal_year 2008
_chemical_compound_source selfmade
_chemical_formula_analytical 'C20 H30 Br Ga'
_chemical_formula_moiety 'C20 H30 Br Ga'
_chemical_formula_structural 'C20 H30 Br Ga'
_chemical_formula_sum 'C20 H30 Br Ga'
_chemical_formula_weight 420.07
_chemical_name_common 'bis(pentamethylcyclopentadienyl)gallium bromide'
_chemical_name_systematic
;
?
;
_space_group_IT_number 2
_symmetry_cell_setting triclinic
_symmetry_space_group_name_Hall '-P 1'
_symmetry_space_group_name_H-M 'P -1'
_atom_sites_solution_hydrogens geom
_atom_sites_solution_primary direct
_atom_sites_solution_secondary difmap
_audit_creation_method SHELXL
_cell_angle_alpha 80.09(3)
_cell_angle_beta 85.88(3)
_cell_angle_gamma 85.08(3)
_cell_formula_units_Z 6
_cell_length_a 8.735(2)
_cell_length_b 14.378(3)
_cell_length_c 23.430(5)
_cell_measurement_reflns_used 33809
_cell_measurement_temperature 153(2)
_cell_measurement_theta_max 27.20
_cell_measurement_theta_min 3.01
_cell_volume 2883.1(11)
_computing_cell_refinement DENZO-SMN
_computing_data_collection 'Collect software, Nonius B.V. 1998'
_computing_data_reduction DENZO-SMN
_computing_molecular_graphics 'SHELXTL-Plus, XP, Siemens, 1994'
_computing_publication_material 'SHELXTL-Plus, XCIF, Siemens, 1994'
_computing_structure_refinement 'SHELXL-93 (Sheldrick, 1993)'
_computing_structure_solution 'SHELXS-86 (Sheldrick, 1990)'
_diffrn_ambient_temperature 153(2)
_diffrn_measured_fraction_theta_full 0.982
_diffrn_measured_fraction_theta_max 0.982
_diffrn_measurement_device 'Nonius KAPPA-CCD'
_diffrn_measurement_method '\w scans'
_diffrn_radiation_monochromator graphite
_diffrn_radiation_source 'fine-focus sealed tube'
_diffrn_radiation_type MoK\a
_diffrn_radiation_wavelength 0.71073
_diffrn_reflns_av_R_equivalents 0.1129
_diffrn_reflns_av_sigmaI/netI 0.1068
_diffrn_reflns_limit_h_max 11
_diffrn_reflns_limit_h_min -11
_diffrn_reflns_limit_k_max 18
_diffrn_reflns_limit_k_min -18
_diffrn_reflns_limit_l_max 29
_diffrn_reflns_limit_l_min -28
_diffrn_reflns_number 33809
_diffrn_reflns_theta_full 27.20
_diffrn_reflns_theta_max 27.20
_diffrn_reflns_theta_min 3.01
_exptl_absorpt_coefficient_mu 3.506
_exptl_absorpt_correction_type none
_exptl_crystal_colour colorless
_exptl_crystal_density_diffrn 1.452
_exptl_crystal_description rod
_exptl_crystal_F_000 1296
_exptl_crystal_size_max 0.2
_exptl_crystal_size_mid 0.1
_exptl_crystal_size_min 0.1
_refine_diff_density_max 4.769
_refine_diff_density_min -4.241
_refine_diff_density_rms 0.372
_refine_ls_extinction_method none
_refine_ls_goodness_of_fit_all 1.066
_refine_ls_goodness_of_fit_obs 1.235
_refine_ls_hydrogen_treatment mixed
_refine_ls_matrix_type full
_refine_ls_number_parameters 625
_refine_ls_number_reflns 12635
_refine_ls_number_restraints 0
_refine_ls_restrained_S_all 1.066
_refine_ls_restrained_S_obs 1.235
_refine_ls_R_factor_all 0.2372
_refine_ls_R_factor_obs 0.2045
_refine_ls_shift/esd_max 0.039
_refine_ls_shift/esd_mean 0.005
_refine_ls_structure_factor_coef Fsqd
_refine_ls_weighting_details 'w=1/[\s^2^(Fo^2^)+(0.1392P)^2^+411.4887P] where P=(Fo^2^+2Fc^2^)/3'
_refine_ls_weighting_scheme calc
_refine_ls_wR_factor_all 0.5245
_refine_ls_wR_factor_obs 0.5061
_reflns_number_observed 8717
_reflns_number_total 12635
_reflns_observed_criterion >2sigma(I)
_cod_data_source_file b716220k.txt
_cod_data_source_block 10
_cod_depositor_comments
;
The following automatic conversions were performed:
'_symmetry_cell_setting' value 'Triclinic' changed to 'triclinic'
according to '/home/saulius/struct/CIF-dictionaries/cif_core.dic'
dictionary named 'cif_core.dic' version 2.4.1 from 2010-06-29.

Automatic conversion script
Id: cif_fix_enum 1527 2010-12-29 10:47:43Z saulius 

The following automatic conversions were performed:

'_refine_ls_weighting_scheme' value 'calc
w=1/[\s^2^(Fo^2^)+(0.1392P)^2^+411.4887P] where P=(Fo^2^+2Fc^2^)/3'
was changed to 'calc'. New tag '_refine_ls_weighting_details' was
created. The value of the new tag was set to
'w=1/[\s^2^(Fo^2^)+(0.1392P)^2^+411.4887P] where P=(Fo^2^+2Fc^2^)/3'.

Automatic conversion script
Id: cif_fix_values 3143 2015-03-26 13:38:13Z robertas 
;
_cod_original_cell_volume 2883.1(10)
_cod_original_sg_symbol_H-M P-1
_cod_database_code 7003456

loop_
_symmetry_equiv_pos_as_xyz
'x, y, z'
'-x, -y, -z'

loop_
_atom_site_aniso_label
_atom_site_aniso_U_11
_atom_site_aniso_U_22
_atom_site_aniso_U_33
_atom_site_aniso_U_23
_atom_site_aniso_U_13
_atom_site_aniso_U_12
Ga3 0.0266(13) 0.0282(13) 0.0222(12) -0.0026(10) -0.0028(9) -0.0008(10)
Br3 0.0255(12) 0.0343(13) 0.0371(13) -0.0078(10) -0.0074(9) -0.0009(10)
C41 0.016(11) 0.046(16) 0.043(14) -0.008(12) 0.006(10) 0.015(10)
C35 0.028(13) 0.030(13) 0.041(14) 0.002(10) 0.005(10) -0.005(10)
C31 0.019(11) 0.054(16) 0.030(12) -0.005(11) -0.004(9) -0.014(11)
C351 0.051(18) 0.050(17) 0.037(15) -0.007(13) -0.020(13) 0.003(14)
C34 0.010(10) 0.038(14) 0.049(15) -0.009(11) -0.009(9) 0.008(9)
C321 0.045(17) 0.059(19) 0.034(14) -0.013(13) -0.001(12) -0.017(14)
C42 0.020(11) 0.045(15) 0.040(14) -0.012(11) 0.009(10) -0.012(11)
C32 0.029(11) 0.015(10) 0.025(11) 0.004(8) -0.012(9) -0.008(8)
C341 0.044(19) 0.085(27) 0.058(21) -0.026(19) 0.008(15) 0.006(18)
C33 0.035(14) 0.039(15) 0.036(14) 0.014(11) -0.003(11) -0.014(12)
C311 0.044(16) 0.039(15) 0.031(13) -0.009(11) 0.007(11) -0.007(12)
Br2 0.0163(10) 0.0300(12) 0.0469(14) -0.0080(10) -0.0048(9) 0.0010(9)
Br1 0.0163(10) 0.0290(12) 0.0481(14) -0.0077(10) 0.0007(9) -0.0006(9)
Ga1 0.0194(12) 0.0306(14) 0.0391(15) -0.0066(11) -0.0012(10) -0.0007(10)
Ga2 0.0211(13) 0.0290(14) 0.0394(15) -0.0039(11) -0.0020(11) 0.0016(10)
C11 0.026(12) 0.030(12) 0.029(12) -0.006(9) -0.008(9) -0.003(9)
C111 0.033(15) 0.083(25) 0.043(17) 0.013(16) -0.012(13) 0.004(15)
C12 0.009(11) 0.108(29) 0.037(15) 0.003(16) 0.000(10) -0.009(14)
C14 0.045(16) 0.046(16) 0.032(14) -0.005(12) 0.022(12) 0.008(13)
C23 0.018(11) 0.038(14) 0.050(15) -0.017(12) 0.004(10) -0.014(10)
C141 0.042(16) 0.033(14) 0.053(17) -0.013(12) -0.007(13) 0.018(12)
C13 0.027(13) 0.063(19) 0.026(12) -0.009(12) 0.000(10) -0.006(12)
C15 0.028(13) 0.029(13) 0.047(15) 0.002(11) 0.010(11) -0.016(10)
C21 0.026(12) 0.054(17) 0.032(13) -0.022(12) -0.006(10) 0.011(11)
C25 0.028(13) 0.049(16) 0.044(15) -0.025(13) -0.003(11) -0.002(12)
C24 0.052(17) 0.035(15) 0.036(14) -0.011(11) 0.011(12) -0.006(12)
C251 0.030(15) 0.086(26) 0.058(20) -0.028(18) -0.015(14) 0.000(15)
C121 0.046(18) 0.044(17) 0.072(22) 0.000(15) -0.021(16) -0.018(14)
C211 0.038(16) 0.065(21) 0.041(16) -0.012(14) -0.004(12) -0.001(14)
C22 0.033(13) 0.033(13) 0.035(13) -0.005(10) 0.000(10) 0.003(10)
C131 0.064(23) 0.058(22) 0.070(24) -0.020(18) 0.000(18) 0.015(18)
C52 0.014(10) 0.044(15) 0.037(13) -0.009(11) -0.001(9) -0.001(10)
C44 0.023(11) 0.039(14) 0.033(12) -0.010(10) -0.017(9) -0.002(10)
C43 0.008(9) 0.042(14) 0.046(14) -0.020(11) -0.004(9) 0.002(9)
C53 0.020(11) 0.045(15) 0.040(14) -0.021(12) 0.002(10) 0.001(10)
C45 0.034(14) 0.047(16) 0.026(12) -0.013(11) -0.003(10) 0.011(12)
C411 0.046(16) 0.040(15) 0.022(12) -0.006(10) -0.005(11) 0.007(12)
C521 0.048(18) 0.051(18) 0.049(17) -0.010(14) -0.017(14) -0.013(14)
C451 0.048(18) 0.064(21) 0.046(17) -0.034(15) -0.002(13) -0.004(15)
C51 0.035(14) 0.050(16) 0.023(12) -0.018(11) 0.003(10) -0.013(12)
C511 0.050(17) 0.051(17) 0.027(13) -0.008(12) -0.001(12) 0.003(14)
C441 0.045(16) 0.025(13) 0.058(18) -0.017(12) -0.014(13) 0.017(12)
C221 0.025(13) 0.036(15) 0.083(22) -0.025(15) 0.008(14) 0.008(11)
C65 0.012(10) 0.045(16) 0.045(15) 0.009(12) -0.008(10) -0.008(10)
C621 0.043(17) 0.043(17) 0.075(22) -0.020(16) -0.013(15) -0.008(14)
C551 0.068(22) 0.051(19) 0.050(18) -0.012(15) 0.006(16) -0.030(17)
C62 0.024(12) 0.050(16) 0.037(14) 0.003(12) -0.006(10) -0.008(11)
C54 0.017(12) 0.081(23) 0.043(15) -0.018(15) -0.006(10) -0.022(13)
C55 0.027(13) 0.042(15) 0.042(15) -0.016(12) 0.009(11) -0.002(11)
C61 0.010(10) 0.032(13) 0.050(15) -0.003(11) 0.001(9) 0.006(9)
C611 0.030(14) 0.078(23) 0.034(14) -0.004(14) -0.009(11) 0.006(14)
C64 0.017(11) 0.040(15) 0.041(14) -0.005(11) -0.004(10) 0.008(10)
C151 0.037(16) 0.066(21) 0.041(16) -0.006(14) -0.001(12) -0.015(14)
C63 0.023(12) 0.039(15) 0.059(18) -0.005(13) 0.003(12) -0.015(11)
C331 0.040(15) 0.049(17) 0.050(16) -0.022(13) 0.012(12) -0.024(13)
C651 0.041(16) 0.048(17) 0.045(16) -0.013(13) 0.000(12) -0.024(13)
C641 0.033(15) 0.040(16) 0.064(20) -0.004(14) -0.012(13) 0.013(12)
C541 0.022(14) 0.066(22) 0.084(25) -0.031(19) 0.005(14) -0.001(14)
C631 0.077(26) 0.027(15) 0.089(27) -0.014(16) 0.003(21) 0.003(16)
C421 0.052(19) 0.045(17) 0.060(19) -0.026(15) 0.015(15) -0.023(15)
C531 0.067(23) 0.047(18) 0.064(21) -0.027(16) -0.027(17) 0.009(16)
C231 0.025(15) 0.113(32) 0.058(20) -0.035(20) -0.016(14) 0.022(17)
C241 0.055(20) 0.047(19) 0.077(24) -0.021(17) 0.003(17) -0.023(16)
C431 0.023(16) 0.120(37) 0.116(35) -0.065(30) -0.008(18) -0.005(19)

loop_
_atom_site_label
_atom_site_type_symbol
_atom_site_fract_x
_atom_site_fract_y
_atom_site_fract_z
_atom_site_U_iso_or_equiv
_atom_site_thermal_displace_type
_atom_site_occupancy
_atom_site_calc_flag
_atom_site_refinement_flags
_atom_site_disorder_group
Ga3 Ga 0.3881(3) 0.6157(2) 0.01352(11) 0.0259(6) Uani 1 d . .
Br3 Br 0.6687(3) 0.5470(2) 0.01390(11) 0.0319(6) Uani 1 d . .
C41 C 0.3152(27) 0.6227(20) 0.0965(12) 0.036(6) Uani 1 d . .
C35 C 0.1942(29) 0.7402(18) -0.0659(12) 0.034(5) Uani 1 d . .
C31 C 0.3670(27) 0.7094(20) -0.0617(11) 0.034(6) Uani 1 d . .
C351 C 0.0807(37) 0.6757(22) -0.0707(13) 0.046(7) Uani 1 d . .
H35A H -0.0202(38) 0.7075(51) -0.0682(99) 0.068 Uiso 1 calc R .
H35B H 0.0891(176) 0.6226(81) -0.0397(59) 0.068 Uiso 1 calc R .
H35C H 0.0974(163) 0.6540(126) -0.1073(44) 0.068 Uiso 1 calc R .
C34 C 0.1779(25) 0.8364(19) -0.0657(12) 0.032(5) Uani 1 d . .
C321 C 0.6074(34) 0.8006(23) -0.0540(12) 0.045(7) Uani 1 d . .
H32A H 0.6344(43) 0.8643(30) -0.0555(98) 0.067 Uiso 1 calc R .
H32B H 0.6579(35) 0.7753(149) -0.0864(55) 0.067 Uiso 1 calc R .
H32C H 0.6392(48) 0.7624(130) -0.0185(47) 0.067 Uiso 1 calc R .
C42 C 0.1467(28) 0.6137(20) 0.0946(12) 0.034(6) Uani 1 d . .
C32 C 0.4348(26) 0.8003(15) -0.0567(9) 0.023(4) Uani 1 d . .
C341 C 0.0323(39) 0.8952(29) -0.0738(16) 0.062(9) Uani 1 d . .
H34A H -0.0495(67) 0.8556(35) -0.0758(120) 0.093 Uiso 1 calc R .
H34B H 0.0411(112) 0.9399(132) -0.1092(63) 0.093 Uiso 1 calc R .
H34C H 0.0103(165) 0.9286(152) -0.0417(62) 0.093 Uiso 1 calc R .
C33 C 0.3245(32) 0.8711(20) -0.0596(12) 0.038(6) Uani 1 d . .
C311 C 0.4331(34) 0.6675(20) -0.1121(11) 0.038(6) Uani 1 d . .
H31A H 0.4434(219) 0.7165(27) -0.1453(24) 0.056 Uiso 1 calc R .
H31B H 0.3663(120) 0.6223(106) -0.1203(55) 0.056 Uiso 1 calc R .
H31C H 0.5324(105) 0.6363(123) -0.1036(34) 0.056 Uiso 1 calc R .
Br2 Br 0.4543(3) 0.1389(2) 0.33160(11) 0.0309(6) Uani 1 d . .
Br1 Br 0.1128(3) 0.0327(2) 0.32816(12) 0.0311(6) Uani 1 d . .
Ga1 Ga 0.1694(3) 0.2025(2) 0.33852(12) 0.0297(6) Uani 1 d . .
Ga2 Ga 0.3968(3) -0.0311(2) 0.32164(12) 0.0302(6) Uani 1 d . .
C11 C 0.1352(28) 0.2926(17) 0.2648(10) 0.028(5) Uani 1 d . .
C111 C 0.2209(35) 0.2513(27) 0.2118(13) 0.056(9) Uani 1 d . .
H11A H 0.1901(228) 0.2896(109) 0.1761(14) 0.083 Uiso 1 calc R .
H11B H 0.1944(232) 0.1876(68) 0.2129(64) 0.083 Uiso 1 calc R .
H11C H 0.3301(36) 0.2518(170) 0.2141(62) 0.083 Uiso 1 calc R .
C12 C -0.0331(28) 0.3091(29) 0.2551(13) 0.053(9) Uani 1 d . .
C14 C 0.0602(35) 0.4547(21) 0.2641(12) 0.043(7) Uani 1 d . .
C23 C -0.0649(27) 0.3502(19) 0.4134(12) 0.034(6) Uani 1 d . .
C141 C 0.0544(35) 0.5541(19) 0.2643(13) 0.043(7) Uani 1 d . .
H14A H 0.1572(35) 0.5742(33) 0.2609(96) 0.064 Uiso 1 calc R .
H14B H 0.0037(224) 0.5679(27) 0.2999(42) 0.064 Uiso 1 calc R .
H14C H -0.0015(218) 0.5872(21) 0.2322(56) 0.064 Uiso 1 calc R .
C13 C -0.0704(30) 0.4053(23) 0.2534(11) 0.038(6) Uani 1 d . .
C15 C 0.1803(29) 0.3840(18) 0.2721(12) 0.035(6) Uani 1 d . .
C21 C 0.1037(29) 0.2154(21) 0.4229(11) 0.036(6) Uani 1 d . .
C25 C 0.1883(31) 0.2966(21) 0.4309(12) 0.038(6) Uani 1 d . .
C24 C 0.0881(36) 0.3781(20) 0.4230(12) 0.041(6) Uani 1 d . .
C251 C 0.3560(34) 0.2908(28) 0.4458(15) 0.056(9) Uani 1 d . .
H25A H 0.3801(87) 0.3507(59) 0.4542(109) 0.084 Uiso 1 calc R .
H25B H 0.4211(36) 0.2752(181) 0.4135(44) 0.084 Uiso 1 calc R .
H25C H 0.3725(76) 0.2427(126) 0.4792(69) 0.084 Uiso 1 calc R .
C121 C -0.1335(38) 0.2361(23) 0.2442(16) 0.053(8) Uani 1 d . .
H12A H -0.2381(58) 0.2528(93) 0.2563(99) 0.080 Uiso 1 calc R .
H12B H -0.1001(181) 0.1756(39) 0.2657(86) 0.080 Uiso 1 calc R .
H12C H -0.1271(222) 0.2327(125) 0.2035(22) 0.080 Uiso 1 calc R .
C211 C 0.1271(35) 0.1234(24) 0.4687(13) 0.048(7) Uani 1 d . .
H21A H 0.0755(227) 0.1330(60) 0.5050(30) 0.072 Uiso 1 calc R .
H21B H 0.2351(38) 0.1086(94) 0.4738(75) 0.072 Uiso 1 calc R .
H21C H 0.0851(241) 0.0719(44) 0.4553(48) 0.072 Uiso 1 calc R .
C22 C -0.0557(30) 0.2529(19) 0.4143(11) 0.034(5) Uani 1 d . .
C131 C -0.2296(44) 0.4565(27) 0.2413(17) 0.064(10) Uani 1 d . .
H13A H -0.3076(50) 0.4127(54) 0.2528(112) 0.096 Uiso 1 calc R .
H13B H -0.2337(117) 0.4810(172) 0.2007(25) 0.096 Uiso 1 calc R .
H13C H -0.2469(138) 0.5077(124) 0.2630(95) 0.096 Uiso 1 calc R .
C52 C 0.4207(26) -0.1512(19) 0.2474(11) 0.031(5) Uani 1 d . .
C44 C 0.1947(27) 0.7757(18) 0.0875(11) 0.030(5) Uani 1 d . .
C43 C 0.0780(24) 0.7066(19) 0.0890(11) 0.030(5) Uani 1 d . .
C53 C 0.5537(28) -0.2047(20) 0.2509(12) 0.034(6) Uani 1 d . .
C45 C 0.3341(31) 0.7269(20) 0.0938(11) 0.036(6) Uani 1 d . .
C411 C 0.3990(33) 0.5540(20) 0.1440(10) 0.037(6) Uani 1 d . .
H41A H 0.3690(180) 0.5715(88) 0.1812(14) 0.055 Uiso 1 calc R .
H41B H 0.5082(34) 0.5569(106) 0.1367(49) 0.055 Uiso 1 calc R .
H41C H 0.3721(182) 0.4907(27) 0.1438(59) 0.055 Uiso 1 calc R .
C521 C 0.2621(36) -0.1913(23) 0.2507(14) 0.048(7) Uani 1 d . .
H52A H 0.2754(36) -0.2579(40) 0.2495(103) 0.072 Uiso 1 calc R .
H52B H 0.2053(110) -0.1598(118) 0.2184(57) 0.072 Uiso 1 calc R .
H52C H 0.2067(111) -0.1812(149) 0.2863(49) 0.072 Uiso 1 calc R .
C451 C 0.4865(36) 0.7665(25) 0.0973(14) 0.050(8) Uani 1 d . .
H45A H 0.4924(115) 0.8248(88) 0.0705(74) 0.075 Uiso 1 calc R .
H45B H 0.5685(37) 0.7219(74) 0.0878(101) 0.075 Uiso 1 calc R .
H45C H 0.4959(122) 0.7781(159) 0.1360(29) 0.075 Uiso 1 calc R .
C51 C 0.4387(31) -0.0506(20) 0.2378(10) 0.035(6) Uani 1 d . .
C511 C 0.3459(36) 0.0130(22) 0.1925(11) 0.043(7) Uani 1 d . .
H51A H 0.3633(198) -0.0095(92) 0.1561(26) 0.065 Uiso 1 calc R .
H51B H 0.3769(177) 0.0764(38) 0.1881(68) 0.065 Uiso 1 calc R .
H51C H 0.2385(40) 0.0124(122) 0.2044(46) 0.065 Uiso 1 calc R .
C441 C 0.1581(35) 0.8780(18) 0.0816(14) 0.042(7) Uani 1 d . .
H44A H 0.2518(36) 0.9097(20) 0.0759(94) 0.064 Uiso 1 calc R .
H44B H 0.1019(217) 0.8925(23) 0.1160(40) 0.064 Uiso 1 calc R .
H44C H 0.0968(211) 0.8990(30) 0.0487(57) 0.064 Uiso 1 calc R .
C221 C -0.1821(31) 0.1970(21) 0.4107(16) 0.047(8) Uani 1 d . .
H22A H -0.2557(132) 0.2333(61) 0.3856(80) 0.071 Uiso 1 calc R .
H22B H -0.2303(167) 0.1793(138) 0.4487(21) 0.071 Uiso 1 calc R .
H22C H -0.1447(49) 0.1410(84) 0.3953(96) 0.071 Uiso 1 calc R .
C65 C 0.6280(26) -0.1426(20) 0.3909(12) 0.036(6) Uani 1 d . .
C621 C 0.2153(36) -0.2215(23) 0.4161(16) 0.052(8) Uani 1 d . .
H62A H 0.1807(77) -0.2499(162) 0.3856(58) 0.078 Uiso 1 calc R .
H62B H 0.1576(47) -0.1619(31) 0.4174(108) 0.078 Uiso 1 calc R .
H62C H 0.2001(51) -0.2627(142) 0.4525(53) 0.078 Uiso 1 calc R .
C551 C 0.6927(43) 0.0426(24) 0.2159(14) 0.055(9) Uani 1 d . .
H55A H 0.7772(180) 0.0397(77) 0.2403(76) 0.082 Uiso 1 calc R .
H55B H 0.6219(85) 0.0956(28) 0.2215(105) 0.082 Uiso 1 calc R .
H55C H 0.7309(259) 0.0500(95) 0.1760(34) 0.082 Uiso 1 calc R .
C62 C 0.3911(30) -0.2050(21) 0.4042(12) 0.038(6) Uani 1 d . .
C54 C 0.6691(29) -0.1386(25) 0.2426(12) 0.045(7) Uani 1 d . .
C55 C 0.6123(30) -0.0464(20) 0.2311(12) 0.036(6) Uani 1 d . .
C61 C 0.4580(25) -0.1112(18) 0.3970(12) 0.032(5) Uani 1 d . .
C611 C 0.4157(33) -0.0619(25) 0.4460(12) 0.048(8) Uani 1 d . .
H61A H 0.4153(263) -0.1069(32) 0.4814(15) 0.072 Uiso 1 calc R .
H61B H 0.3149(116) -0.0302(139) 0.4415(53) 0.072 Uiso 1 calc R .
H61C H 0.4889(155) -0.0163(117) 0.4473(61) 0.072 Uiso 1 calc R .
C64 C 0.6473(27) -0.2315(19) 0.3986(11) 0.034(6) Uani 1 d . .
C151 C 0.3490(34) 0.4045(25) 0.2824(13) 0.048(7) Uani 1 d . .
H15A H 0.3637(87) 0.4702(42) 0.2686(91) 0.072 Uiso 1 calc R .
H15B H 0.4208(34) 0.3661(119) 0.2618(81) 0.072 Uiso 1 calc R .
H15C H 0.3656(91) 0.3899(156) 0.3231(17) 0.072 Uiso 1 calc R .
C63 C 0.4991(30) -0.2768(20) 0.4077(13) 0.040(6) Uani 1 d . .
C331 C 0.3376(34) 0.9782(21) -0.0612(13) 0.044(7) Uani 1 d . .
H33A H 0.4427(56) 0.9894(29) -0.0570(98) 0.066 Uiso 1 calc R .
H33B H 0.2738(202) 0.9988(40) -0.0299(60) 0.066 Uiso 1 calc R .
H33C H 0.3044(244) 1.0128(25) -0.0975(41) 0.066 Uiso 1 calc R .
C651 C 0.7424(34) -0.0691(21) 0.3836(13) 0.043(7) Uani 1 d . .
H65A H 0.8401(72) -0.0981(34) 0.3962(89) 0.065 Uiso 1 calc R .
H65B H 0.7072(125) -0.0212(83) 0.4064(75) 0.065 Uiso 1 calc R .
H65C H 0.7534(191) -0.0408(111) 0.3434(19) 0.065 Uiso 1 calc R .
C641 C 0.7997(33) -0.2940(21) 0.4014(15) 0.047(7) Uani 1 d . .
H64A H 0.8817(55) -0.2572(47) 0.4077(99) 0.070 Uiso 1 calc R .
H64B H 0.8212(136) -0.3176(132) 0.3656(39) 0.070 Uiso 1 calc R .
H64C H 0.7912(94) -0.3462(91) 0.4328(63) 0.070 Uiso 1 calc R .
C541 C 0.8476(32) -0.1672(26) 0.2432(17) 0.056(9) Uani 1 d . .
H54A H 0.9032(33) -0.1116(36) 0.2313(107) 0.084 Uiso 1 calc R .
H54B H 0.8751(59) -0.2112(141) 0.2170(84) 0.084 Uiso 1 calc R .
H54C H 0.8732(56) -0.1961(164) 0.2817(29) 0.084 Uiso 1 calc R .
C631 C 0.4768(47) -0.3802(22) 0.4214(18) 0.065(10) Uani 1 d . .
H63A H 0.3857(185) -0.3902(27) 0.4465(101) 0.097 Uiso 1 calc R .
H63B H 0.5643(154) -0.4129(33) 0.4405(111) 0.097 Uiso 1 calc R .
H63C H 0.4660(329) -0.4039(47) 0.3862(22) 0.097 Uiso 1 calc R .
C421 C 0.0716(38) 0.5242(22) 0.1046(15) 0.050(8) Uani 1 d . .
H42A H -0.0354(69) 0.5360(33) 0.1156(102) 0.075 Uiso 1 calc R .
H42B H 0.1200(182) 0.4809(63) 0.1351(72) 0.075 Uiso 1 calc R .
H42C H 0.0811(245) 0.4972(89) 0.0697(33) 0.075 Uiso 1 calc R .
C531 C 0.5803(44) -0.3109(23) 0.2622(16) 0.057(9) Uani 1 d . .
H53A H 0.4908(120) -0.3379(24) 0.2824(99) 0.085 Uiso 1 calc R .
H53B H 0.6675(185) -0.3290(24) 0.2855(96) 0.085 Uiso 1 calc R .
H53C H 0.5996(298) -0.3336(27) 0.2260(17) 0.085 Uiso 1 calc R .
C231 C -0.2134(34) 0.4167(31) 0.4072(15) 0.064(11) Uani 1 d . .
H23A H -0.2904(108) 0.3864(82) 0.3914(113) 0.096 Uiso 1 calc R .
H23B H -0.1918(78) 0.4744(83) 0.3817(96) 0.096 Uiso 1 calc R .
H23C H -0.2502(180) 0.4307(162) 0.4446(23) 0.096 Uiso 1 calc R .
C241 C 0.1194(41) 0.4765(23) 0.4249(17) 0.057(9) Uani 1 d . .
H24A H 0.2267(70) 0.4845(53) 0.4153(112) 0.086 Uiso 1 calc R .
H24B H 0.0929(286) 0.4903(62) 0.4632(34) 0.086 Uiso 1 calc R .
H24C H 0.0589(228) 0.5187(25) 0.3974(82) 0.086 Uiso 1 calc R .
C431 C -0.0912(36) 0.7297(35) 0.0807(21) 0.081(14) Uani 1 d . .
H43A H -0.1443(66) 0.6728(51) 0.0903(140) 0.121 Uiso 1 calc R .
H43B H -0.1057(45) 0.7572(219) 0.0409(40) 0.121 Uiso 1 calc R .
H43C H -0.1315(91) 0.7738(187) 0.1054(110) 0.121 Uiso 1 calc R .

loop_
_atom_type_symbol
_atom_type_description
_atom_type_scat_dispersion_real
_atom_type_scat_dispersion_imag
_atom_type_scat_source
C C 0.0033 0.0016 'International Tables Vol C Tables 4.2.6.8 and 6.1.1.4'
H H 0.0000 0.0000 'International Tables Vol C Tables 4.2.6.8 and 6.1.1.4'
Ga Ga 0.2307 1.6083 'International Tables Vol C Tables 4.2.6.8 and 6.1.1.4'
Br Br -0.2901 2.4595 'International Tables Vol C Tables 4.2.6.8 and 6.1.1.4'

loop_
_geom_angle_atom_site_label_1
_geom_angle_atom_site_label_2
_geom_angle_atom_site_label_3
_geom_angle
_geom_angle_site_symmetry_1
_geom_angle_site_symmetry_3
_geom_angle_publ_flag
C41 Ga3 C31 132.5(11) . . ?
C41 Ga3 Br3 107.5(7) . . ?
C31 Ga3 Br3 106.8(7) . . ?
C41 Ga3 Br3 110.8(9) . 2_665 ?
C31 Ga3 Br3 104.2(8) . 2_665 ?
Br3 Ga3 Br3 84.60(11) . 2_665 ?
Ga3 Br3 Ga3 95.41(11) . 2_665 ?
C42 C41 C45 106.2(21) . . ?
C42 C41 C411 116.4(24) . . ?
C45 C41 C411 116.7(24) . . ?
C42 C41 Ga3 101.2(18) . . ?
C45 C41 Ga3 96.9(17) . . ?
C411 C41 Ga3 116.8(16) . . ?
C34 C35 C351 130.0(25) . . ?
C34 C35 C31 107.0(21) . . ?
C351 C35 C31 122.9(24) . . ?
C311 C31 C32 113.1(21) . . ?
C311 C31 C35 112.7(22) . . ?
C32 C31 C35 102.5(22) . . ?
C311 C31 Ga3 111.3(20) . . ?
C32 C31 Ga3 110.0(15) . . ?
C35 C31 Ga3 106.7(16) . . ?
C35 C34 C33 110.3(22) . . ?
C35 C34 C341 124.5(26) . . ?
C33 C34 C341 125.2(27) . . ?
C43 C42 C421 128.5(24) . . ?
C43 C42 C41 105.6(21) . . ?
C421 C42 C41 125.5(27) . . ?
C33 C32 C31 110.1(21) . . ?
C33 C32 C321 130.7(22) . . ?
C31 C32 C321 119.0(22) . . ?
C32 C33 C34 110.1(23) . . ?
C32 C33 C331 129.7(24) . . ?
C34 C33 C331 120.1(25) . . ?
Ga1 Br2 Ga2 95.24(12) . . ?
Ga2 Br1 Ga1 95.47(12) . . ?
C11 Ga1 C21 130.4(11) . . ?
C11 Ga1 Br2 106.0(7) . . ?
C21 Ga1 Br2 109.7(7) . . ?
C11 Ga1 Br1 110.9(7) . . ?
C21 Ga1 Br1 105.7(9) . . ?
Br2 Ga1 Br1 84.60(11) . . ?
C61 Ga2 C51 131.6(11) . . ?
C61 Ga2 Br1 111.3(6) . . ?
C51 Ga2 Br1 104.8(8) . . ?
C61 Ga2 Br2 104.5(8) . . ?
C51 Ga2 Br2 109.9(8) . . ?
Br1 Ga2 Br2 84.69(11) . . ?
C15 C11 C12 104.3(25) . . ?
C15 C11 C111 114.8(23) . . ?
C12 C11 C111 109.2(22) . . ?
C15 C11 Ga1 108.0(17) . . ?
C12 C11 Ga1 110.3(18) . . ?
C111 C11 Ga1 110.1(17) . . ?
C13 C12 C121 128.1(26) . . ?
C13 C12 C11 106.5(26) . . ?
C121 C12 C11 125.2(33) . . ?
C15 C14 C141 131.8(30) . . ?
C15 C14 C13 104.3(25) . . ?
C141 C14 C13 123.9(28) . . ?
C22 C23 C24 108.7(24) . . ?
C22 C23 C231 125.5(25) . . ?
C24 C23 C231 125.7(26) . . ?
C12 C13 C14 112.2(25) . . ?
C12 C13 C131 125.4(27) . . ?
C14 C13 C131 122.5(29) . . ?
C14 C15 C11 112.6(24) . . ?
C14 C15 C151 123.0(26) . . ?
C11 C15 C151 124.1(25) . . ?
C22 C21 C25 105.9(23) . . ?
C22 C21 C211 116.2(24) . . ?
C25 C21 C211 116.3(23) . . ?
C22 C21 Ga1 98.5(16) . . ?
C25 C21 Ga1 101.7(19) . . ?
C211 C21 Ga1 115.8(18) . . ?
C24 C25 C21 108.4(23) . . ?
C24 C25 C251 126.4(28) . . ?
C21 C25 C251 125.2(27) . . ?
C25 C24 C241 128.9(29) . . ?
C25 C24 C23 108.1(24) . . ?
C241 C24 C23 123.0(28) . . ?
C23 C22 C221 126.1(24) . . ?
C23 C22 C21 108.7(24) . . ?
C221 C22 C21 125.1(25) . . ?
C53 C52 C51 113.9(23) . . ?
C53 C52 C521 123.9(26) . . ?
C51 C52 C521 122.2(23) . . ?
C45 C44 C441 128.3(25) . . ?
C45 C44 C43 108.0(23) . . ?
C441 C44 C43 123.7(22) . . ?
C42 C43 C44 111.0(20) . . ?
C42 C43 C431 122.6(26) . . ?
C44 C43 C431 126.1(27) . . ?
C52 C53 C54 104.6(25) . . ?
C52 C53 C531 129.0(27) . . ?
C54 C53 C531 126.4(27) . . ?
C44 C45 C451 127.3(27) . . ?
C44 C45 C41 109.1(24) . . ?
C451 C45 C41 123.5(23) . . ?
C52 C51 C511 118.6(22) . . ?
C52 C51 C55 102.7(23) . . ?
C511 C51 C55 116.8(23) . . ?
C52 C51 Ga2 97.2(17) . . ?
C511 C51 Ga2 117.3(19) . . ?
C55 C51 Ga2 100.9(16) . . ?
C64 C65 C651 130.6(25) . . ?
C64 C65 C61 110.4(22) . . ?
C651 C65 C61 118.6(25) . . ?
C63 C62 C61 112.4(22) . . ?
C63 C62 C621 121.8(25) . . ?
C61 C62 C621 125.2(25) . . ?
C55 C54 C53 113.9(24) . . ?
C55 C54 C541 121.8(26) . . ?
C53 C54 C541 124.2(30) . . ?
C54 C55 C551 130.9(27) . . ?
C54 C55 C51 104.6(23) . . ?
C551 C55 C51 124.5(27) . . ?
C611 C61 C62 112.6(24) . . ?
C611 C61 C65 114.2(23) . . ?
C62 C61 C65 99.9(20) . . ?
C611 C61 Ga2 111.2(18) . . ?
C62 C61 Ga2 109.8(18) . . ?
C65 C61 Ga2 108.4(17) . . ?
C65 C64 C63 112.2(22) . . ?
C65 C64 C641 128.4(25) . . ?
C63 C64 C641 119.4(24) . . ?
C62 C63 C64 104.9(23) . . ?
C62 C63 C631 127.8(26) . . ?
C64 C63 C631 127.3(27) . . ?

loop_
_geom_bond_atom_site_label_1
_geom_bond_atom_site_label_2
_geom_bond_distance
_geom_bond_site_symmetry_2
_geom_bond_publ_flag
Ga3 C41 2.02(3) . ?
Ga3 C31 2.03(3) . ?
Ga3 Br3 2.562(4) . ?
Ga3 Br3 2.625(4) 2_665 ?
Br3 Ga3 2.625(4) 2_665 ?
C41 C42 1.49(3) . ?
C41 C45 1.51(4) . ?
C41 C411 1.54(4) . ?
C35 C34 1.38(4) . ?
C35 C351 1.44(4) . ?
C35 C31 1.54(4) . ?
C31 C311 1.48(4) . ?
C31 C32 1.51(3) . ?
C34 C33 1.44(3) . ?
C34 C341 1.47(4) . ?
C321 C32 1.51(4) . ?
C42 C43 1.40(4) . ?
C42 C421 1.47(4) . ?
C32 C33 1.34(4) . ?
C33 C331 1.55(4) . ?
Br2 Ga1 2.580(4) . ?
Br2 Ga2 2.590(4) . ?
Br1 Ga2 2.573(4) . ?
Br1 Ga1 2.588(4) . ?
Ga1 C11 2.00(2) . ?
Ga1 C21 2.05(2) . ?
Ga2 C61 2.02(3) . ?
Ga2 C51 2.04(2) . ?
C11 C15 1.45(3) . ?
C11 C12 1.50(3) . ?
C11 C111 1.58(4) . ?
C12 C13 1.39(5) . ?
C12 C121 1.49(4) . ?
C14 C15 1.40(4) . ?
C14 C141 1.43(4) . ?
C14 C13 1.45(4) . ?
C23 C22 1.39(4) . ?
C23 C24 1.47(4) . ?
C23 C231 1.54(4) . ?
C13 C131 1.54(4) . ?
C15 C151 1.57(4) . ?
C21 C22 1.46(4) . ?
C21 C25 1.48(4) . ?
C21 C211 1.56(4) . ?
C25 C24 1.39(4) . ?
C25 C251 1.52(4) . ?
C24 C241 1.47(4) . ?
C22 C221 1.44(4) . ?
C52 C53 1.34(3) . ?
C52 C51 1.45(4) . ?
C52 C521 1.54(4) . ?
C44 C45 1.36(3) . ?
C44 C441 1.46(3) . ?
C44 C43 1.48(3) . ?
C43 C431 1.51(4) . ?
C53 C54 1.42(4) . ?
C53 C531 1.50(4) . ?
C45 C451 1.51(4) . ?
C51 C511 1.51(4) . ?
C51 C55 1.52(4) . ?
C65 C64 1.26(4) . ?
C65 C651 1.50(3) . ?
C65 C61 1.52(3) . ?
C621 C62 1.57(4) . ?
C551 C55 1.49(4) . ?
C62 C63 1.33(4) . ?
C62 C61 1.49(4) . ?
C54 C55 1.36(4) . ?
C54 C541 1.58(4) . ?
C61 C611 1.46(4) . ?
C64 C63 1.49(3) . ?
C64 C641 1.54(3) . ?
C63 C631 1.49(4) . ?
